data_4519051
loop_
_publ_author_name
'Diment, Wilfred T.'
'Gregory, Georgina L.'
'Kerr, Ryan W. F.'
'Phanopoulos, Andreas'
'Buchard, Antoine'
'Williams, Charlotte K.'

_publ_section_title
;
 Catalytic Synergy Using Al(III) and Group 1 Metals to Accelerate Epoxide
 and Anhydride Ring-Opening Copolymerizations
;
_journal_name_full 'ACS Catalysis'
_journal_page_first 12532
_journal_page_last 12542
_journal_paper_doi 10.1021/acscatal.1c04020
_journal_year 2021
_chemical_formula_moiety 'C50 H60 Al2 K2 N4 O16, C H Cl3'
_chemical_formula_sum 'C51 H61 Al2 Cl3 K2 N4 O16'
_chemical_formula_weight 1224.54
_space_group_crystal_system triclinic
_space_group_IT_number 2
_space_group_name_Hall '-P 1'
_space_group_name_H-M_alt 'P -1'
_atom_sites_solution_hydrogens geom
_atom_sites_solution_primary dual
_audit_creation_date 2021-07-12
_audit_creation_method
;
Olex2 1.2
(compiled 2018.05.29 svn.r3508 for OlexSys, GUI svn.r5506)
;
_cell_angle_alpha 65.273(5)
_cell_angle_beta 82.478(4)
_cell_angle_gamma 76.607(5)
_cell_formula_units_Z 2
_cell_length_a 12.4551(6)
_cell_length_b 15.8089(10)
_cell_length_c 16.1748(8)
_cell_measurement_reflns_used 5456
_cell_measurement_temperature 150.01(10)
_cell_measurement_theta_max 27.6510
_cell_measurement_theta_min 1.9880
_cell_volume 2812.1(3)
_computing_cell_refinement 'CrysAlisPro 1.171.39.46e (Rigaku OD, 2018)'
_computing_data_collection 'CrysAlisPro 1.171.39.46e (Rigaku OD, 2018)'
_computing_data_reduction 'CrysAlisPro 1.171.39.46e (Rigaku OD, 2018)'
_computing_molecular_graphics 'Olex2 (Dolomanov et al., 2009)'
_computing_publication_material 'Olex2 (Dolomanov et al., 2009)'
_computing_structure_refinement 'ShelXL (Sheldrick, 2015)'
_computing_structure_solution 'ShelXT (Sheldrick, 2015)'
_diffrn_ambient_environment N~2~
_diffrn_ambient_temperature 150.01(10)
_diffrn_detector 'CCD plate'
_diffrn_detector_area_resol_mean 10.5035
_diffrn_detector_type Atlas
_diffrn_measured_fraction_theta_full 1.000
_diffrn_measured_fraction_theta_max 0.874
_diffrn_measurement_details
;
List of Runs (angles in degrees, time in seconds):

  # Type    Start    End  Width  t~exp~   \w     \q     \k     \f   Frames
--------------------------------------------------------------------------
  1  \w    -19.00 105.00   1.00   67.50    --   21.82  77.00 150.00  124
  2  \w    -11.00 104.00   1.00   67.50    --   21.82  77.00  30.00  115
  3  \w    -14.00 105.00   1.00   67.50    --   21.82  77.00 -90.00  119
;
_diffrn_measurement_device 'four-circle diffractometer'
_diffrn_measurement_device_type 'SuperNova, Dual, Cu at home/near, Atlas'
_diffrn_measurement_method '\w scans'
_diffrn_orient_matrix_type 'CrysAlisPro convention (1999,Acta A55,543-557)'
_diffrn_orient_matrix_UB_11 0.0158839000
_diffrn_orient_matrix_UB_12 0.0390501000
_diffrn_orient_matrix_UB_13 0.0026582000
_diffrn_orient_matrix_UB_21 -0.0520469000
_diffrn_orient_matrix_UB_22 0.0287483000
_diffrn_orient_matrix_UB_23 -0.0160607000
_diffrn_orient_matrix_UB_31 -0.0216998000
_diffrn_orient_matrix_UB_32 -0.0136562000
_diffrn_orient_matrix_UB_33 0.0454895000
_diffrn_radiation_monochromator mirror
_diffrn_radiation_probe x-ray
_diffrn_radiation_type MoK\a
_diffrn_radiation_wavelength 0.71073
_diffrn_reflns_av_R_equivalents 0.0401
_diffrn_reflns_av_unetI/netI 0.0953
_diffrn_reflns_Laue_measured_fraction_full 1.000
_diffrn_reflns_Laue_measured_fraction_max 0.874
_diffrn_reflns_limit_h_max 17
_diffrn_reflns_limit_h_min -16
_diffrn_reflns_limit_k_max 21
_diffrn_reflns_limit_k_min -21
_diffrn_reflns_limit_l_max 17
_diffrn_reflns_limit_l_min -21
_diffrn_reflns_number 21284
_diffrn_reflns_point_group_measured_fraction_full 1.000
_diffrn_reflns_point_group_measured_fraction_max 0.874
_diffrn_reflns_theta_full 25.242
_diffrn_reflns_theta_max 29.663
_diffrn_reflns_theta_min 1.682
_diffrn_source 'micro-focus sealed X-ray tube'
_diffrn_source_type 'SuperNova (Mo) X-ray Source'
_exptl_absorpt_coefficient_mu 0.414
_exptl_absorpt_correction_T_max 1.00000
_exptl_absorpt_correction_T_min 0.96848
_exptl_absorpt_correction_type multi-scan
_exptl_absorpt_process_details
;
CrysAlisPro 1.171.39.46e (Rigaku Oxford Diffraction, 2018)
Empirical absorption correction using spherical harmonics,
 implemented in SCALE3 ABSPACK scaling algorithm.
;
_exptl_crystal_colour 'clear yellow'
_exptl_crystal_colour_lustre clear
_exptl_crystal_colour_primary yellow
_exptl_crystal_density_diffrn 1.446
_exptl_crystal_description block
_exptl_crystal_F_000 1276
_exptl_crystal_size_max 0.165
_exptl_crystal_size_mid 0.11
_exptl_crystal_size_min 0.075
_refine_diff_density_max 0.376
_refine_diff_density_min -0.388
_refine_diff_density_rms 0.074
_refine_ls_extinction_method none
_refine_ls_goodness_of_fit_ref 1.046
_refine_ls_hydrogen_treatment constr
_refine_ls_matrix_type full
_refine_ls_number_parameters 715
_refine_ls_number_reflns 13911
_refine_ls_number_restraints 0
_refine_ls_restrained_S_all 1.046
_refine_ls_R_factor_all 0.1083
_refine_ls_R_factor_gt 0.0609
_refine_ls_shift/su_max 0.001
_refine_ls_shift/su_mean 0.000
_refine_ls_structure_factor_coef Fsqd
_refine_ls_weighting_details 'w=1/[\s^2^(Fo^2^)+(0.0326P)^2^+0.5347P] where P=(Fo^2^+2Fc^2^)/3'
_refine_ls_weighting_scheme calc
_refine_ls_wR_factor_gt 0.1058
_refine_ls_wR_factor_ref 0.1294
_reflns_Friedel_coverage 0.000
_reflns_number_gt 8926
_reflns_number_total 13911
_reflns_threshold_expression 'I > 2\s(I)'
_cod_data_source_file cs1c04020_si_002.cif
_cod_data_source_block 063ap20
_cod_database_code 4519051
_shelx_shelxl_version_number 2018/3
_chemical_oxdiff_formula 'C30 H40 O8 N2 Co1 K1'
_shelx_space_group_comment
;
The symmetry employed for this shelxl refinement is uniquely defined
by the following loop, which should always be used as a source of
symmetry information in preference to the above space-group names.
They are only intended as comments.
;
_shelx_estimated_absorpt_t_max 0.970
_shelx_estimated_absorpt_t_min 0.935
_reflns_odcompleteness_completeness 99.95
_reflns_odcompleteness_iscentric 1
_reflns_odcompleteness_theta 27.42
_olex2_refinement_description
;
1. Fixed Uiso
 At 1.2 times of:
  All C(H) groups, All C(H,H) groups
 At 1.5 times of:
  All C(H,H,H) groups
2.a Ternary CH refined with riding coordinates:
 C1S(H1S)
2.b Secondary CH2 refined with riding coordinates:
 C9(H9A,H9B), C13(H13A,H13B), C38(H38A,H38B), C34(H34A,H34B)
2.c Aromatic/amide H refined with riding coordinates:
 C14(H14), C33(H33), C8(H8), C5(H5), C30(H30), C16(H16), C3(H3), C28(H28),
 C39(H39), C17(H17), C18(H18), C41(H41), C29(H29), C4(H4), C43(H43), C42(H42)
2.d Idealised Me refined as rotating group:
 C12(H12A,H12B,H12C), C1(H1A,H1B,H1C), C37(H37A,H37B,H37C), C26(H26A,H26B,
 H26C), C48(H48A,H48B,H48C), C11(H11A,H11B,H11C), C25(H25A,H25B,H25C), C36(H36A,
 H36B,H36C), C50(H50A,H50B,H50C), C21(H21A,H21B,H21C), C23(H23A,H23B,H23C),
 C46(H46A,H46B,H46C)
;
_olex2_submission_special_instructions 'No special instructions were received'
_oxdiff_exptl_absorpt_empirical_details
;
Empirical correction (ABSPACK) includes:
- Absorption correction using spherical harmonics
- Frame scaling
- Detector area scaling
;
_oxdiff_exptl_absorpt_empirical_full_max 1.236
_oxdiff_exptl_absorpt_empirical_full_min 0.897

loop_
_space_group_symop_operation_xyz
'x, y, z'
'-x, -y, -z'

loop_
_atom_site_label
_atom_site_type_symbol
_atom_site_fract_x
_atom_site_fract_y
_atom_site_fract_z
_atom_site_U_iso_or_equiv
_atom_site_adp_type
_atom_site_occupancy
_atom_site_site_symmetry_order
_atom_site_calc_flag
_atom_site_refinement_flags_posn
_atom_site_refinement_flags_adp
_atom_site_refinement_flags_occupancy
_atom_site_disorder_assembly
_atom_site_disorder_group
K1 K 0.75087(5) 0.73941(5) 0.36560(4) 0.02793(16) Uani 1 1 d . . . . .
K2 K 0.78075(6) 0.56222(5) 0.26385(4) 0.03046(17) Uani 1 1 d . . . . .
Cl3S Cl 0.27478(7) 0.71094(6) 0.81665(6) 0.0374(2) Uani 1 1 d . . . . .
Cl4S Cl 0.36642(7) 0.82200(6) 0.88214(6) 0.0418(2) Uani 1 1 d . . . . .
Al1 Al 0.66197(7) 0.63009(6) 0.60563(6) 0.01993(19) Uani 1 1 d . . . . .
Al2 Al 0.81874(7) 0.72698(6) 0.03955(6) 0.0222(2) Uani 1 1 d . . . . .
Cl2S Cl 0.23948(8) 0.91507(7) 0.72003(7) 0.0551(3) Uani 1 1 d . . . . .
O2 O 0.58979(15) 0.70965(13) 0.49995(12) 0.0217(4) Uani 1 1 d . . . . .
O15 O 0.81047(15) 0.84595(13) 0.04623(13) 0.0229(4) Uani 1 1 d . . . . .
O7 O 0.63663(15) 0.72153(13) 0.65448(13) 0.0228(4) Uani 1 1 d . . . . .
O10 O 0.91362(15) 0.66195(13) 0.13522(13) 0.0222(4) Uani 1 1 d . . . . .
O3 O 0.79447(15) 0.66077(13) 0.54690(13) 0.0226(4) Uani 1 1 d . . . . .
O5 O 0.67851(15) 0.51983(13) 0.58109(13) 0.0236(4) Uani 1 1 d . . . . .
O13 O 0.83507(16) 0.62208(14) 0.01000(13) 0.0267(5) Uani 1 1 d . . . . .
O11 O 0.69462(15) 0.70261(14) 0.11426(14) 0.0264(5) Uani 1 1 d . . . . .
O1 O 0.55811(16) 0.86674(14) 0.35117(13) 0.0279(5) Uani 1 1 d . . . . .
O4 O 0.91830(16) 0.78185(14) 0.43846(14) 0.0294(5) Uani 1 1 d . . . . .
O9 O 0.95568(16) 0.61746(14) 0.30585(13) 0.0293(5) Uani 1 1 d . . . . .
O6 O 0.74044(18) 0.55531(15) 0.43624(14) 0.0361(5) Uani 1 1 d . . . . .
O12 O 0.57764(17) 0.68379(16) 0.26687(15) 0.0358(6) Uani 1 1 d . . . . .
O14 O 0.80431(18) 0.49494(15) 0.13530(14) 0.0349(5) Uani 1 1 d . . . . .
O8 O 0.55720(18) 0.84775(15) 0.68209(15) 0.0378(6) Uani 1 1 d . . . . .
O16 O 0.77882(18) 0.82782(15) 0.19171(14) 0.0363(5) Uani 1 1 d . . . . .
N2 N 0.74312(19) 0.53993(16) 0.72141(15) 0.0211(5) Uani 1 1 d . . . . .
N1 N 0.51173(19) 0.59930(16) 0.67023(15) 0.0218(5) Uani 1 1 d . . . . .
N3 N 0.95546(19) 0.76086(16) -0.04552(16) 0.0247(6) Uani 1 1 d . . . . .
N4 N 0.71992(19) 0.80177(17) -0.06921(16) 0.0256(6) Uani 1 1 d . . . . .
C32 C 0.9924(2) 0.69680(19) 0.14891(19) 0.0210(6) Uani 1 1 d . . . . .
C20 C 0.8782(2) 0.66833(19) 0.58334(19) 0.0210(6) Uani 1 1 d . . . . .
C7 C 0.4927(2) 0.7664(2) 0.49336(19) 0.0224(6) Uani 1 1 d . . . . .
C14 C 0.8386(2) 0.5470(2) 0.73629(19) 0.0240(6) Uani 1 1 d . . . . .
H14 H 0.868494 0.504843 0.791966 0.029 Uiso 1 1 calc R . . . .
C49 C 0.8076(2) 0.8715(2) 0.1126(2) 0.0245(6) Uani 1 1 d . . . . .
C15 C 0.9044(2) 0.6144(2) 0.67483(19) 0.0215(6) Uani 1 1 d . . . . .
C24 C 0.6138(2) 0.8118(2) 0.6329(2) 0.0245(6) Uani 1 1 d . . . . .
C19 C 0.9487(2) 0.7309(2) 0.5276(2) 0.0241(6) Uani 1 1 d . . . . .
C6 C 0.4082(2) 0.7463(2) 0.5604(2) 0.0238(6) Uani 1 1 d . . . . .
C27 C 1.0185(2) 0.6759(2) 0.23862(19) 0.0242(6) Uani 1 1 d . . . . .
C31 C 1.0555(2) 0.7532(2) 0.0773(2) 0.0246(6) Uani 1 1 d . . . . .
C33 C 1.0392(2) 0.77248(19) -0.0160(2) 0.0253(7) Uani 1 1 d . . . . .
H33 H 1.094562 0.795485 -0.058633 0.030 Uiso 1 1 calc R . . . .
C8 C 0.4214(2) 0.6587(2) 0.6411(2) 0.0242(6) Uani 1 1 d . . . . .
H8 H 0.357482 0.643757 0.675842 0.029 Uiso 1 1 calc R . . . .
C45 C 0.6025(2) 0.7655(2) 0.1081(2) 0.0269(7) Uani 1 1 d . . . . .
C2 C 0.4707(2) 0.8523(2) 0.4139(2) 0.0245(6) Uani 1 1 d . . . . .
C9 C 0.4987(2) 0.5133(2) 0.75278(19) 0.0269(7) Uani 1 1 d . . . . .
H9A H 0.507195 0.460396 0.735194 0.032 Uiso 1 1 calc R . . . .
H9B H 0.424265 0.523080 0.778284 0.032 Uiso 1 1 calc R . . . .
C47 C 0.8280(2) 0.5337(2) 0.0536(2) 0.0275(7) Uani 1 1 d . . . . .
C5 C 0.3052(2) 0.8094(2) 0.5480(2) 0.0307(7) Uani 1 1 d . . . . .
H5 H 0.249190 0.795012 0.592648 0.037 Uiso 1 1 calc R . . . .
C30 C 1.1394(2) 0.7882(2) 0.0965(2) 0.0302(7) Uani 1 1 d . . . . .
H30 H 1.182074 0.824230 0.048962 0.036 Uiso 1 1 calc R . . . .
C16 C 0.9995(2) 0.6205(2) 0.7090(2) 0.0288(7) Uani 1 1 d . . . . .
H16 H 1.016679 0.583178 0.769538 0.035 Uiso 1 1 calc R . . . .
C13 C 0.6982(2) 0.4592(2) 0.7921(2) 0.0267(7) Uani 1 1 d . . . . .
H13A H 0.746195 0.429518 0.843427 0.032 Uiso 1 1 calc R . . . .
H13B H 0.699546 0.412541 0.767543 0.032 Uiso 1 1 calc R . . . .
C3 C 0.3702(2) 0.9128(2) 0.4038(2) 0.0316(7) Uani 1 1 d . . . . .
H3 H 0.357437 0.968724 0.351636 0.038 Uiso 1 1 calc R . . . .
C28 C 1.0980(2) 0.7129(2) 0.2556(2) 0.0305(7) Uani 1 1 d . . . . .
H28 H 1.111509 0.700043 0.315316 0.037 Uiso 1 1 calc R . . . .
C22 C 0.7138(2) 0.4993(2) 0.5118(2) 0.0261(7) Uani 1 1 d . . . . .
C35 C 0.8633(2) 0.8507(2) -0.1959(2) 0.0292(7) Uani 1 1 d . . . . .
C10 C 0.5801(2) 0.4864(2) 0.8265(2) 0.0256(7) Uani 1 1 d . . . . .
C39 C 0.6214(2) 0.8443(2) -0.0597(2) 0.0290(7) Uani 1 1 d . . . . .
H39 H 0.583474 0.883211 -0.112602 0.035 Uiso 1 1 calc R . . . .
C12 C 0.5695(3) 0.5653(2) 0.8606(2) 0.0300(7) Uani 1 1 d . . . . .
H12A H 0.581877 0.622690 0.810410 0.045 Uiso 1 1 calc GR . . . .
H12B H 0.623336 0.546469 0.905617 0.045 Uiso 1 1 calc GR . . . .
H12C H 0.496788 0.576089 0.887101 0.045 Uiso 1 1 calc GR . . . .
C17 C 1.0669(2) 0.6811(2) 0.6537(2) 0.0321(7) Uani 1 1 d . . . . .
H17 H 1.129618 0.684787 0.676562 0.038 Uiso 1 1 calc R . . . .
C18 C 1.0407(2) 0.7375(2) 0.5622(2) 0.0291(7) Uani 1 1 d . . . . .
H18 H 1.085531 0.779476 0.524876 0.035 Uiso 1 1 calc R . . . .
C44 C 0.5352(2) 0.7579(2) 0.1883(2) 0.0305(7) Uani 1 1 d . . . . .
C1 C 0.5441(3) 0.9546(2) 0.2724(2) 0.0340(8) Uani 1 1 d . . . . .
H1A H 0.610971 0.957935 0.235181 0.051 Uiso 1 1 calc GR . . . .
H1B H 0.527301 1.006561 0.291066 0.051 Uiso 1 1 calc GR . . . .
H1C H 0.484598 0.958167 0.238117 0.051 Uiso 1 1 calc GR . . . .
C40 C 0.5633(2) 0.8372(2) 0.0261(2) 0.0285(7) Uani 1 1 d . . . . .
C41 C 0.4610(2) 0.8995(2) 0.0238(2) 0.0357(8) Uani 1 1 d . . . . .
H41 H 0.435150 0.946074 -0.031687 0.043 Uiso 1 1 calc R . . . .
C37 C 0.8542(3) 0.9453(2) -0.1877(2) 0.0350(8) Uani 1 1 d . . . . .
H37A H 0.792756 0.990379 -0.221323 0.053 Uiso 1 1 calc GR . . . .
H37B H 0.920927 0.969043 -0.211770 0.053 Uiso 1 1 calc GR . . . .
H37C H 0.843134 0.935653 -0.124729 0.053 Uiso 1 1 calc GR . . . .
C29 C 1.1587(3) 0.7698(2) 0.1839(2) 0.0350(8) Uani 1 1 d . . . . .
H29 H 1.212299 0.795227 0.195705 0.042 Uiso 1 1 calc R . . . .
C38 C 0.7571(3) 0.8120(2) -0.1629(2) 0.0339(8) Uani 1 1 d . . . . .
H38A H 0.699070 0.854197 -0.204022 0.041 Uiso 1 1 calc R . . . .
H38B H 0.768361 0.750465 -0.165738 0.041 Uiso 1 1 calc R . . . .
C34 C 0.9609(2) 0.7771(2) -0.14231(19) 0.0309(7) Uani 1 1 d . . . . .
H34A H 0.963031 0.717331 -0.146631 0.037 Uiso 1 1 calc R . . . .
H34B H 1.029000 0.798261 -0.170260 0.037 Uiso 1 1 calc R . . . .
C4 C 0.2867(3) 0.8907(2) 0.4717(2) 0.0359(8) Uani 1 1 d . . . . .
H4 H 0.218501 0.931907 0.464552 0.043 Uiso 1 1 calc R . . . .
C43 C 0.4377(2) 0.8208(3) 0.1843(3) 0.0398(9) Uani 1 1 d . . . . .
H43 H 0.396022 0.815884 0.237682 0.048 Uiso 1 1 calc R . . . .
C42 C 0.3999(3) 0.8921(3) 0.1015(3) 0.0400(9) Uani 1 1 d . . . . .
H42 H 0.333437 0.934325 0.099571 0.048 Uiso 1 1 calc R . . . .
C26 C 0.9982(3) 0.5715(2) 0.39529(19) 0.0329(8) Uani 1 1 d . . . . .
H26A H 0.995064 0.618010 0.419645 0.049 Uiso 1 1 calc GR . . . .
H26B H 1.073398 0.539872 0.392360 0.049 Uiso 1 1 calc GR . . . .
H26C H 0.954584 0.525871 0.433920 0.049 Uiso 1 1 calc GR . . . .
C48 C 0.8554(3) 0.4771(2) -0.0047(2) 0.0380(8) Uani 1 1 d . . . . .
H48A H 0.839513 0.518621 -0.066851 0.057 Uiso 1 1 calc GR . . . .
H48B H 0.811826 0.428769 0.016512 0.057 Uiso 1 1 calc GR . . . .
H48C H 0.932400 0.448060 -0.000609 0.057 Uiso 1 1 calc GR . . . .
C11 C 0.5548(3) 0.3957(2) 0.9061(2) 0.0356(8) Uani 1 1 d . . . . .
H11A H 0.479309 0.407320 0.927153 0.053 Uiso 1 1 calc GR . . . .
H11B H 0.602716 0.378278 0.955006 0.053 Uiso 1 1 calc GR . . . .
H11C H 0.566588 0.345111 0.885912 0.053 Uiso 1 1 calc GR . . . .
C25 C 0.6631(3) 0.8740(2) 0.5437(2) 0.0327(7) Uani 1 1 d . . . . .
H25A H 0.738832 0.872302 0.551324 0.049 Uiso 1 1 calc GR . . . .
H25B H 0.622411 0.938101 0.525119 0.049 Uiso 1 1 calc GR . . . .
H25C H 0.659355 0.851049 0.497976 0.049 Uiso 1 1 calc GR . . . .
C1S C 0.3333(3) 0.8125(2) 0.7842(2) 0.0334(8) Uani 1 1 d . . . . .
H1S H 0.400927 0.806194 0.746928 0.040 Uiso 1 1 calc R . . . .
C36 C 0.8845(3) 0.8646(2) -0.2960(2) 0.0415(9) Uani 1 1 d . . . . .
H36A H 0.826138 0.912135 -0.331766 0.062 Uiso 1 1 calc GR . . . .
H36B H 0.886782 0.805715 -0.300916 0.062 Uiso 1 1 calc GR . . . .
H36C H 0.953748 0.884483 -0.317825 0.062 Uiso 1 1 calc GR . . . .
C50 C 0.8441(3) 0.9640(2) 0.0857(2) 0.0431(9) Uani 1 1 d . . . . .
H50A H 0.920265 0.951622 0.099636 0.065 Uiso 1 1 calc GR . . . .
H50B H 0.799739 0.998814 0.118697 0.065 Uiso 1 1 calc GR . . . .
H50C H 0.835739 1.000635 0.021489 0.065 Uiso 1 1 calc GR . . . .
C21 C 0.9729(3) 0.8582(2) 0.3832(2) 0.0430(9) Uani 1 1 d . . . . .
H21A H 1.050404 0.833782 0.378037 0.064 Uiso 1 1 calc GR . . . .
H21B H 0.962255 0.902965 0.410759 0.064 Uiso 1 1 calc GR . . . .
H21C H 0.942702 0.889162 0.323776 0.064 Uiso 1 1 calc GR . . . .
C23 C 0.7225(3) 0.3973(2) 0.5262(2) 0.0437(9) Uani 1 1 d . . . . .
H23A H 0.731837 0.357007 0.589573 0.066 Uiso 1 1 calc GR . . . .
H23B H 0.784855 0.379350 0.491150 0.066 Uiso 1 1 calc GR . . . .
H23C H 0.656343 0.390677 0.506897 0.066 Uiso 1 1 calc GR . . . .
C46 C 0.5009(3) 0.6579(3) 0.3433(2) 0.0437(9) Uani 1 1 d . . . . .
H46A H 0.535020 0.601025 0.391585 0.066 Uiso 1 1 calc GR . . . .
H46B H 0.436616 0.646999 0.325359 0.066 Uiso 1 1 calc GR . . . .
H46C H 0.479760 0.708345 0.364035 0.066 Uiso 1 1 calc GR . . . .

loop_
_atom_site_aniso_label
_atom_site_aniso_U_11
_atom_site_aniso_U_22
_atom_site_aniso_U_33
_atom_site_aniso_U_23
_atom_site_aniso_U_13
_atom_site_aniso_U_12
K1 0.0311(4) 0.0308(4) 0.0195(3) -0.0096(3) 0.0041(3) -0.0055(3)
K2 0.0373(4) 0.0356(4) 0.0225(3) -0.0149(3) 0.0078(3) -0.0135(3)
Cl3S 0.0339(4) 0.0403(5) 0.0435(5) -0.0238(4) 0.0073(4) -0.0087(4)
Cl4S 0.0504(5) 0.0458(5) 0.0315(5) -0.0142(4) -0.0026(4) -0.0159(4)
Al1 0.0227(4) 0.0212(4) 0.0165(4) -0.0089(4) 0.0027(4) -0.0047(4)
Al2 0.0219(4) 0.0242(5) 0.0191(4) -0.0091(4) 0.0014(4) -0.0023(4)
Cl2S 0.0663(6) 0.0418(5) 0.0519(6) -0.0150(5) -0.0227(5) 0.0028(5)
O2 0.0216(10) 0.0244(10) 0.0183(10) -0.0095(9) -0.0002(8) -0.0015(9)
O15 0.0234(10) 0.0236(11) 0.0194(10) -0.0086(9) 0.0007(8) -0.0011(9)
O7 0.0295(11) 0.0183(10) 0.0212(10) -0.0093(9) 0.0008(9) -0.0044(9)
O10 0.0222(10) 0.0236(10) 0.0190(10) -0.0066(9) 0.0003(8) -0.0053(9)
O3 0.0232(10) 0.0262(11) 0.0185(10) -0.0087(9) 0.0001(8) -0.0061(9)
O5 0.0280(11) 0.0241(10) 0.0222(11) -0.0143(9) 0.0085(9) -0.0074(9)
O13 0.0327(12) 0.0257(11) 0.0220(11) -0.0122(10) -0.0008(9) -0.0014(10)
O11 0.0235(11) 0.0292(11) 0.0280(11) -0.0144(10) 0.0034(9) -0.0046(9)
O1 0.0323(12) 0.0258(11) 0.0217(11) -0.0081(10) 0.0009(9) -0.0023(10)
O4 0.0320(12) 0.0291(11) 0.0232(11) -0.0061(10) 0.0025(9) -0.0091(10)
O9 0.0336(12) 0.0340(12) 0.0162(10) -0.0054(10) -0.0014(9) -0.0074(10)
O6 0.0520(14) 0.0373(13) 0.0225(12) -0.0159(11) 0.0134(11) -0.0161(11)
O12 0.0280(12) 0.0548(15) 0.0339(13) -0.0264(12) 0.0124(10) -0.0163(11)
O14 0.0498(14) 0.0330(12) 0.0229(12) -0.0123(10) 0.0015(11) -0.0097(11)
O8 0.0467(14) 0.0313(12) 0.0383(13) -0.0223(11) 0.0125(11) -0.0049(11)
O16 0.0437(13) 0.0392(13) 0.0226(12) -0.0131(11) 0.0089(10) -0.0061(11)
N2 0.0280(13) 0.0187(12) 0.0162(12) -0.0089(10) 0.0024(10) -0.0022(10)
N1 0.0280(13) 0.0219(13) 0.0185(12) -0.0116(11) 0.0018(10) -0.0056(11)
N3 0.0249(13) 0.0233(13) 0.0194(13) -0.0069(11) 0.0017(11) 0.0029(11)
N4 0.0266(13) 0.0267(13) 0.0220(13) -0.0105(11) -0.0002(11) -0.0016(11)
C32 0.0180(14) 0.0198(14) 0.0232(15) -0.0092(13) 0.0005(12) 0.0003(12)
C20 0.0233(15) 0.0221(15) 0.0205(15) -0.0131(13) 0.0014(12) -0.0020(12)
C7 0.0220(15) 0.0250(15) 0.0255(16) -0.0155(14) -0.0028(12) -0.0032(13)
C14 0.0319(17) 0.0219(15) 0.0169(14) -0.0110(13) -0.0028(13) 0.0041(13)
C49 0.0218(15) 0.0254(16) 0.0240(16) -0.0111(14) 0.0003(13) 0.0008(13)
C15 0.0232(15) 0.0217(15) 0.0220(15) -0.0132(13) 0.0003(12) -0.0012(12)
C24 0.0240(15) 0.0238(16) 0.0275(16) -0.0124(14) -0.0007(13) -0.0045(13)
C19 0.0249(15) 0.0227(15) 0.0255(16) -0.0135(13) 0.0043(13) -0.0021(13)
C6 0.0232(15) 0.0269(16) 0.0248(16) -0.0131(14) 0.0003(13) -0.0071(13)
C27 0.0264(16) 0.0241(15) 0.0182(14) -0.0062(13) 0.0030(12) -0.0045(13)
C31 0.0237(15) 0.0190(14) 0.0242(16) -0.0036(13) -0.0015(13) -0.0007(12)
C33 0.0213(15) 0.0205(15) 0.0257(16) -0.0048(13) 0.0056(13) -0.0009(12)
C8 0.0235(15) 0.0294(16) 0.0257(16) -0.0158(14) 0.0039(13) -0.0098(13)
C45 0.0171(14) 0.0366(18) 0.0373(18) -0.0248(16) 0.0050(13) -0.0088(13)
C2 0.0272(16) 0.0272(16) 0.0222(15) -0.0115(14) 0.0028(13) -0.0102(13)
C9 0.0320(17) 0.0281(16) 0.0243(16) -0.0137(14) 0.0087(13) -0.0121(14)
C47 0.0244(16) 0.0321(17) 0.0281(17) -0.0147(15) -0.0037(13) -0.0027(14)
C5 0.0237(16) 0.0376(19) 0.0317(18) -0.0146(16) 0.0024(14) -0.0083(14)
C30 0.0267(16) 0.0242(16) 0.0332(18) -0.0059(15) 0.0019(14) -0.0055(14)
C16 0.0349(18) 0.0288(17) 0.0234(16) -0.0141(14) -0.0055(14) 0.0018(14)
C13 0.0362(17) 0.0200(15) 0.0201(15) -0.0061(13) 0.0022(13) -0.0041(14)
C3 0.0291(17) 0.0273(17) 0.0315(18) -0.0063(15) -0.0054(14) -0.0011(14)
C28 0.0333(18) 0.0304(17) 0.0289(17) -0.0136(15) -0.0052(14) -0.0028(15)
C22 0.0262(16) 0.0307(17) 0.0283(17) -0.0191(15) 0.0065(13) -0.0084(14)
C35 0.0329(17) 0.0276(16) 0.0185(15) -0.0076(14) 0.0018(13) 0.0052(14)
C10 0.0304(16) 0.0230(15) 0.0216(15) -0.0097(13) 0.0062(13) -0.0044(13)
C39 0.0264(16) 0.0291(17) 0.0297(17) -0.0101(15) -0.0050(14) -0.0030(14)
C12 0.0346(17) 0.0316(17) 0.0222(16) -0.0129(14) 0.0016(14) -0.0012(14)
C17 0.0234(16) 0.0401(19) 0.040(2) -0.0236(17) -0.0027(15) -0.0053(15)
C18 0.0257(16) 0.0292(17) 0.0357(18) -0.0162(15) 0.0037(14) -0.0082(14)
C44 0.0231(16) 0.045(2) 0.0357(19) -0.0258(17) 0.0041(14) -0.0129(15)
C1 0.0419(19) 0.0265(17) 0.0267(17) -0.0049(15) 0.0005(15) -0.0059(15)
C40 0.0233(16) 0.0321(17) 0.0346(18) -0.0174(16) -0.0016(14) -0.0057(14)
C41 0.0247(16) 0.0400(19) 0.049(2) -0.0269(18) -0.0046(16) -0.0002(15)
C37 0.0420(19) 0.0294(17) 0.0254(17) -0.0074(15) 0.0016(15) -0.0002(15)
C29 0.0289(17) 0.0340(18) 0.044(2) -0.0157(17) -0.0073(16) -0.0063(15)
C38 0.0401(19) 0.0369(19) 0.0210(16) -0.0132(15) -0.0069(14) 0.0060(16)
C34 0.0318(17) 0.0326(17) 0.0192(15) -0.0095(14) 0.0021(13) 0.0075(14)
C4 0.0235(16) 0.0352(19) 0.042(2) -0.0123(17) -0.0027(15) 0.0009(15)
C43 0.0210(16) 0.066(3) 0.051(2) -0.044(2) 0.0096(16) -0.0109(17)
C42 0.0203(16) 0.050(2) 0.064(3) -0.040(2) -0.0004(17) -0.0018(16)
C26 0.0397(18) 0.0367(18) 0.0182(15) -0.0097(15) -0.0040(14) -0.0007(15)
C48 0.055(2) 0.0321(18) 0.0338(19) -0.0200(16) -0.0030(17) -0.0086(17)
C11 0.043(2) 0.0289(17) 0.0294(18) -0.0071(15) 0.0078(15) -0.0104(15)
C25 0.0403(19) 0.0293(17) 0.0304(18) -0.0124(15) -0.0002(15) -0.0099(15)
C1S 0.0327(18) 0.0359(18) 0.0287(17) -0.0111(16) 0.0010(14) -0.0060(15)
C36 0.051(2) 0.041(2) 0.0220(17) -0.0114(16) -0.0004(16) 0.0097(17)
C50 0.062(2) 0.0350(19) 0.038(2) -0.0191(17) 0.0051(18) -0.0149(18)
C21 0.052(2) 0.0320(18) 0.039(2) -0.0042(17) 0.0042(18) -0.0191(17)
C23 0.054(2) 0.038(2) 0.049(2) -0.0288(18) 0.0277(18) -0.0238(18)
C46 0.0349(19) 0.073(3) 0.043(2) -0.040(2) 0.0199(17) -0.0282(19)

loop_
_atom_type_symbol
_atom_type_description
_atom_type_scat_dispersion_real
_atom_type_scat_dispersion_imag
_atom_type_scat_source
C C 0.0033 0.0016 'International Tables Vol C Tables 4.2.6.8 and 6.1.1.4'
H H 0.0000 0.0000 'International Tables Vol C Tables 4.2.6.8 and 6.1.1.4'
Al Al 0.0645 0.0514 'International Tables Vol C Tables 4.2.6.8 and 6.1.1.4'
Cl Cl 0.1484 0.1585 'International Tables Vol C Tables 4.2.6.8 and 6.1.1.4'
K K 0.2009 0.2494 'International Tables Vol C Tables 4.2.6.8 and 6.1.1.4'
N N 0.0061 0.0033 'International Tables Vol C Tables 4.2.6.8 and 6.1.1.4'
O O 0.0106 0.0060 'International Tables Vol C Tables 4.2.6.8 and 6.1.1.4'

loop_
_geom_angle_atom_site_label_1
_geom_angle_atom_site_label_2
_geom_angle_atom_site_label_3
_geom_angle
_geom_angle_site_symmetry_1
_geom_angle_site_symmetry_3
_geom_angle_publ_flag
O2 K1 O3 56.95(6) . . ?
O2 K1 O4 103.52(6) . . ?
O2 K1 O9 137.45(6) . . ?
O2 K1 O12 82.10(5) . . ?
O3 K1 O4 56.31(6) . . ?
O3 K1 O9 96.57(6) . . ?
O3 K1 O12 126.94(6) . . ?
O1 K1 O2 57.79(6) . . ?
O1 K1 O3 104.75(6) . . ?
O1 K1 O4 111.48(6) . . ?
O1 K1 O9 158.60(6) . . ?
O1 K1 O12 73.35(6) . . ?
O4 K1 O9 81.88(6) . . ?
O4 K1 O12 173.93(6) . . ?
O9 K1 O12 92.43(5) . . ?
O6 K1 O2 71.81(6) . . ?
O6 K1 O3 70.55(6) . . ?
O6 K1 O1 117.58(7) . . ?
O6 K1 O4 114.19(7) . . ?
O6 K1 O9 67.76(6) . . ?
O6 K1 O12 65.08(6) . . ?
O16 K1 O2 141.42(7) . . ?
O16 K1 O3 159.26(7) . . ?
O16 K1 O1 86.83(7) . . ?
O16 K1 O4 103.63(7) . . ?
O16 K1 O9 73.45(6) . . ?
O16 K1 O6 119.62(7) . . ?
O16 K1 O12 72.52(7) . . ?
O10 K2 O9 57.91(6) . . ?
O10 K2 O6 126.76(7) . . ?
O10 K2 O12 108.57(6) . . ?
O10 K2 C16 83.00(7) . 2_766 ?
O11 K2 O10 60.70(6) . . ?
O11 K2 O9 107.20(6) . . ?
O11 K2 O6 125.69(7) . . ?
O11 K2 O12 57.68(6) . . ?
O11 K2 O14 72.53(6) . . ?
O11 K2 C16 130.65(7) . 2_766 ?
O9 K2 O12 112.50(6) . . ?
O9 K2 C16 74.44(7) . 2_766 ?
O6 K2 O9 72.47(6) . . ?
O6 K2 O12 72.15(7) . . ?
O6 K2 C16 102.34(7) . 2_766 ?
O12 K2 C16 168.35(7) . 2_766 ?
O14 K2 O10 74.83(6) . . ?
O14 K2 O9 120.95(7) . . ?
O14 K2 O6 155.60(7) . . ?
O14 K2 O12 114.80(7) . . ?
O14 K2 C16 66.06(7) . 2_766 ?
O2 Al1 O7 94.70(9) . . ?
O2 Al1 O3 89.57(9) . . ?
O2 Al1 O5 93.89(9) . . ?
O2 Al1 N2 178.76(10) . . ?
O2 Al1 N1 89.49(9) . . ?
O7 Al1 O5 167.84(10) . . ?
O7 Al1 N2 86.52(9) . . ?
O7 Al1 N1 84.74(9) . . ?
O3 Al1 O7 94.26(9) . . ?
O3 Al1 O5 94.40(9) . . ?
O3 Al1 N2 90.13(9) . . ?
O3 Al1 N1 178.57(10) . . ?
O5 Al1 N2 84.94(9) . . ?
O5 Al1 N1 86.74(9) . . ?
N2 Al1 N1 90.84(10) . . ?
O15 Al2 N3 84.22(9) . . ?
O15 Al2 N4 85.99(9) . . ?
O10 Al2 O15 92.95(9) . . ?
O10 Al2 O13 93.26(9) . . ?
O10 Al2 N3 87.84(9) . . ?
O10 Al2 N4 177.36(10) . . ?
O13 Al2 O15 169.18(10) . . ?
O13 Al2 N3 87.17(10) . . ?
O13 Al2 N4 87.41(10) . . ?
O11 Al2 O15 93.33(9) . . ?
O11 Al2 O10 93.25(9) . . ?
O11 Al2 O13 95.15(10) . . ?
O11 Al2 N3 177.38(10) . . ?
O11 Al2 N4 89.24(10) . . ?
N4 Al2 N3 89.64(10) . . ?
Al1 O2 K1 105.22(8) . . ?
C7 O2 K1 124.11(17) . . ?
C7 O2 Al1 126.60(17) . . ?
C49 O15 Al2 133.77(19) . . ?
C24 O7 Al1 143.00(19) . . ?
Al2 O10 K2 100.71(8) . . ?
C32 O10 K2 125.78(17) . . ?
C32 O10 Al2 123.62(18) . . ?
Al1 O3 K1 104.28(8) . . ?
C20 O3 K1 126.57(17) . . ?
C20 O3 Al1 126.58(17) . . ?
C22 O5 Al1 134.60(19) . . ?
C47 O13 Al2 136.11(19) . . ?
Al2 O11 K2 101.68(8) . . ?
C45 O11 K2 127.47(18) . . ?
C45 O11 Al2 124.48(19) . . ?
C2 O1 K1 124.60(17) . . ?
C2 O1 C1 116.9(2) . . ?
C1 O1 K1 118.50(17) . . ?
C19 O4 K1 121.90(17) . . ?
C19 O4 C21 117.6(2) . . ?
C21 O4 K1 120.54(18) . . ?
K2 O9 K1 77.99(5) . . ?
C27 O9 K1 110.28(16) . . ?
C27 O9 K2 121.67(17) . . ?
C27 O9 C26 116.6(2) . . ?
C26 O9 K1 92.94(15) . . ?
C26 O9 K2 120.60(17) . . ?
K1 O6 K2 87.32(6) . . ?
C22 O6 K1 134.01(19) . . ?
C22 O6 K2 138.00(19) . . ?
K2 O12 K1 74.65(5) . . ?
C44 O12 K1 113.44(17) . . ?
C44 O12 K2 121.45(17) . . ?
C44 O12 C46 115.6(2) . . ?
C46 O12 K1 96.26(17) . . ?
C46 O12 K2 121.0(2) . . ?
C47 O14 K2 129.3(2) . . ?
C49 O16 K1 169.8(2) . . ?
C14 N2 Al1 122.2(2) . . ?
C14 N2 C13 115.4(2) . . ?
C13 N2 Al1 122.32(19) . . ?
C8 N1 Al1 120.23(19) . . ?
C8 N1 C9 114.9(2) . . ?
C9 N1 Al1 124.80(18) . . ?
C33 N3 Al2 120.4(2) . . ?
C33 N3 C34 116.6(2) . . ?
C34 N3 Al2 123.0(2) . . ?
C39 N4 Al2 121.1(2) . . ?
C39 N4 C38 116.0(3) . . ?
C38 N4 Al2 122.90(18) . . ?
O10 C32 C27 119.9(3) . . ?
O10 C32 C31 122.7(3) . . ?
C31 C32 C27 117.3(3) . . ?
O3 C20 C15 123.1(3) . . ?
O3 C20 C19 119.2(3) . . ?
C15 C20 C19 117.7(3) . . ?
O2 C7 C6 123.2(3) . . ?
O2 C7 C2 119.1(3) . . ?
C6 C7 C2 117.7(3) . . ?
N2 C14 C15 126.4(3) . . ?
O15 C49 C50 113.9(3) . . ?
O16 C49 O15 126.1(3) . . ?
O16 C49 C50 120.0(3) . . ?
C20 C15 C14 121.5(3) . . ?
C20 C15 C16 120.8(3) . . ?
C16 C15 C14 117.6(3) . . ?
O7 C24 C25 117.2(3) . . ?
O8 C24 O7 122.9(3) . . ?
O8 C24 C25 119.8(3) . . ?
O4 C19 C20 114.8(2) . . ?
O4 C19 C18 124.2(3) . . ?
C18 C19 C20 121.0(3) . . ?
C7 C6 C8 121.4(3) . . ?
C7 C6 C5 120.1(3) . . ?
C5 C6 C8 118.4(3) . . ?
O9 C27 C32 114.3(3) . . ?
C28 C27 O9 124.1(3) . . ?
C28 C27 C32 121.6(3) . . ?
C32 C31 C33 120.9(3) . . ?
C32 C31 C30 119.9(3) . . ?
C30 C31 C33 119.1(3) . . ?
N3 C33 C31 125.9(3) . . ?
N1 C8 C6 127.2(3) . . ?
O11 C45 C44 119.1(3) . . ?
O11 C45 C40 123.6(3) . . ?
C40 C45 C44 117.3(3) . . ?
O1 C2 C7 114.0(2) . . ?
C3 C2 O1 125.0(3) . . ?
C3 C2 C7 121.0(3) . . ?
N1 C9 C10 114.6(2) . . ?
O13 C47 C48 113.9(3) . . ?
O14 C47 O13 125.6(3) . . ?
O14 C47 C48 120.4(3) . . ?
C4 C5 C6 120.9(3) . . ?
C29 C30 C31 120.8(3) . . ?
C15 C16 K2 115.78(18) . 2_766 ?
C17 C16 K2 87.93(18) . 2_766 ?
C17 C16 C15 120.5(3) . . ?
N2 C13 C10 114.4(2) . . ?
C2 C3 C4 120.2(3) . . ?
C27 C28 C29 120.3(3) . . ?
O5 C22 C23 116.2(3) . . ?
O6 C22 O5 125.7(3) . . ?
O6 C22 C23 118.1(3) . . ?
C37 C35 C34 110.5(3) . . ?
C37 C35 C36 110.0(3) . . ?
C38 C35 C37 111.7(2) . . ?
C38 C35 C34 109.9(2) . . ?
C38 C35 C36 107.1(3) . . ?
C36 C35 C34 107.5(2) . . ?
C9 C10 C13 110.1(2) . . ?
C9 C10 C12 112.0(2) . . ?
C9 C10 C11 107.3(2) . . ?
C13 C10 C12 111.8(2) . . ?
C13 C10 C11 105.9(2) . . ?
C12 C10 C11 109.5(2) . . ?
N4 C39 C40 126.0(3) . . ?
C16 C17 C18 119.6(3) . . ?
C19 C18 C17 120.3(3) . . ?
O12 C44 C45 114.3(3) . . ?
C43 C44 O12 125.0(3) . . ?
C43 C44 C45 120.8(3) . . ?
C45 C40 C39 120.8(3) . . ?
C45 C40 C41 120.6(3) . . ?
C41 C40 C39 118.4(3) . . ?
C42 C41 C40 120.9(3) . . ?
C30 C29 C28 119.9(3) . . ?
N4 C38 C35 114.0(2) . . ?
N3 C34 C35 113.6(2) . . ?
C5 C4 C3 120.0(3) . . ?
C44 C43 C42 121.0(3) . . ?
C41 C42 C43 119.4(3) . . ?
Cl4S C1S Cl3S 109.55(17) . . ?
Cl4S C1S Cl2S 109.94(18) . . ?
Cl2S C1S Cl3S 109.96(17) . . ?

loop_
_geom_bond_atom_site_label_1
_geom_bond_atom_site_label_2
_geom_bond_distance
_geom_bond_site_symmetry_2
_geom_bond_publ_flag
K1 O2 2.7220(19) . ?
K1 O3 2.738(2) . ?
K1 O1 2.718(2) . ?
K1 O4 2.853(2) . ?
K1 O9 3.129(2) . ?
K1 O6 2.673(2) . ?
K1 O12 3.307(2) . ?
K1 O16 2.582(2) . ?
K2 O10 2.668(2) . ?
K2 O11 2.649(2) . ?
K2 O9 2.781(2) . ?
K2 O6 2.728(2) . ?
K2 O12 2.809(2) . ?
K2 O14 2.662(2) . ?
K2 C16 3.409(3) 2_766 ?
Cl3S C1S 1.768(3) . ?
Cl4S C1S 1.761(3) . ?
Al1 O2 1.842(2) . ?
Al1 O7 1.869(2) . ?
Al1 O3 1.854(2) . ?
Al1 O5 1.905(2) . ?
Al1 N2 2.038(2) . ?
Al1 N1 2.077(2) . ?
Al2 O15 1.907(2) . ?
Al2 O10 1.853(2) . ?
Al2 O13 1.871(2) . ?
Al2 O11 1.843(2) . ?
Al2 N3 2.067(2) . ?
Al2 N4 2.040(2) . ?
Cl2S C1S 1.762(3) . ?
O2 C7 1.316(3) . ?
O15 C49 1.290(3) . ?
O7 C24 1.288(3) . ?
O10 C32 1.313(3) . ?
O3 C20 1.314(3) . ?
O5 C22 1.290(3) . ?
O13 C47 1.293(3) . ?
O11 C45 1.316(3) . ?
O1 C2 1.378(3) . ?
O1 C1 1.431(3) . ?
O4 C19 1.379(3) . ?
O4 C21 1.427(3) . ?
O9 C27 1.386(3) . ?
O9 C26 1.430(3) . ?
O6 C22 1.230(3) . ?
O12 C44 1.382(4) . ?
O12 C46 1.434(3) . ?
O14 C47 1.230(4) . ?
O8 C24 1.224(3) . ?
O16 C49 1.223(3) . ?
N2 C14 1.282(4) . ?
N2 C13 1.480(3) . ?
N1 C8 1.284(3) . ?
N1 C9 1.478(3) . ?
N3 C33 1.282(4) . ?
N3 C34 1.472(4) . ?
N4 C39 1.279(3) . ?
N4 C38 1.478(4) . ?
C32 C27 1.412(4) . ?
C32 C31 1.406(4) . ?
C20 C15 1.402(4) . ?
C20 C19 1.418(4) . ?
C7 C6 1.398(4) . ?
C7 C2 1.424(4) . ?
C14 C15 1.449(4) . ?
C49 C50 1.503(4) . ?
C15 C16 1.410(4) . ?
C24 C25 1.512(4) . ?
C19 C18 1.382(4) . ?
C6 C8 1.444(4) . ?
C6 C5 1.410(4) . ?
C27 C28 1.368(4) . ?
C31 C33 1.440(4) . ?
C31 C30 1.413(4) . ?
C45 C44 1.427(4) . ?
C45 C40 1.392(4) . ?
C2 C3 1.370(4) . ?
C9 C10 1.525(4) . ?
C47 C48 1.511(4) . ?
C5 C4 1.356(4) . ?
C30 C29 1.361(4) . ?
C16 C17 1.371(4) . ?
C13 C10 1.533(4) . ?
C3 C4 1.399(4) . ?
C28 C29 1.392(4) . ?
C22 C23 1.510(4) . ?
C35 C37 1.534(4) . ?
C35 C38 1.525(4) . ?
C35 C34 1.536(4) . ?
C35 C36 1.535(4) . ?
C10 C12 1.535(4) . ?
C10 C11 1.540(4) . ?
C39 C40 1.451(4) . ?
C17 C18 1.407(4) . ?
C44 C43 1.370(4) . ?
C40 C41 1.412(4) . ?
C41 C42 1.357(5) . ?
C43 C42 1.393(5) . ?
